data_5910166
loop_
_publ_author_name
'Wyckoff, R. W. G.'

_publ_section_title
;
Page 492 from the Structure of Crystals, vol. 3 by Wyckoff R W G. 
published by Interscience Publishers, Inc. in 1951 
;
_journal_name_full 'The Structure of Crystals'
_journal_page_first 492
_journal_page_last 492
_journal_volume 3
_journal_year 1951
_chemical_formula_structural Na5Fe3F14
_chemical_formula_sum 'F14 Fe3 Na5'
_space_group_IT_number 128
_symmetry_cell_setting tetragonal
_symmetry_Int_Tables_number 128
_symmetry_space_group_name_Hall '-P 4 2n'
_symmetry_space_group_name_H-M 'P 4/m n c'
_audit_creation_date 2006-20-07
_audit_creation_method
;
Page 492 from the Structure of Crystals, vol. 3 by Wyckoff R W G. 
published by Interscience Publishers, Inc. in 1951 
;
_audit_update_record 'created by Girish Upreti, Portland State University'
_cell_angle_alpha 90
_cell_angle_beta 90
_cell_angle_gamma 90
_cell_length_a 7.34
_cell_length_b 7.34
_cell_length_c 10.38
_cell_volume 559.229
_cod_original_formula_sum 'Na5 Fe3 F14'
_cod_database_code 5910166

loop_
_symmetry_equiv_pos_as_xyz
x,y,z
-y,x,z
y,-x,z
x+1/2,-y+1/2,-z+1/2
-x+1/2,y+1/2,-z+1/2
-x,-y,z
y+1/2,x+1/2,-z+1/2
-y+1/2,-x+1/2,-z+1/2
-x,-y,-z
y,-x,-z
-y,x,-z
-x+1/2,y+1/2,z+1/2
x+1/2,-y+1/2,z+1/2
x,y,-z
-y+1/2,-x+1/2,z+1/2
y+1/2,x+1/2,z+1/2

loop_
_atom_site_fract_x
_atom_site_fract_y
_atom_site_fract_z
_atom_site_label
0.00000 0.00000 0.00000 Fe1
0.50000 0.50000 0.50000 Fe2
0.00000 0.50000 0.00000 Fe3
0.50000 0.00000 0.00000 Fe4
0.00000 0.50000 0.50000 Fe5
0.50000 0.00000 0.50000 Fe6
0.00000 0.00000 0.50000 Na1
0.50000 0.50000 0.00000 Na2
0.27500 0.77500 0.25000 Na3
0.77500 -0.27500 0.25000 Na4
0.22500 0.27500 0.25000 Na5
0.27500 0.77500 0.75000 Na6
-0.27500 -0.77500 -0.25000 Na7
-0.77500 0.27500 -0.25000 Na8
-0.22500 -0.27500 -0.25000 Na9
-0.27500 -0.77500 -0.75000 Na10
0.00000 0.00000 0.18500 F1
0.50000 0.50000 0.68500 F2
-0.00000 -0.00000 -0.18500 F3
-0.50000 -0.50000 -0.68500 F4
0.07000 0.25000 0.00000 F5
0.57000 0.25000 0.50000 F6
-0.25000 0.07000 0.00000 F7
0.75000 0.57000 0.50000 F8
-0.07000 -0.25000 -0.00000 F9
-0.57000 -0.25000 -0.50000 F10
0.25000 -0.07000 -0.00000 F11
-0.75000 -0.57000 -0.50000 F12
0.21000 0.53500 0.12000 F13
-0.21000 -0.53500 0.12000 F14
0.71000 -0.33500 0.62000 F15
0.29000 1.03500 0.62000 F16
-0.53500 0.21000 0.12000 F17
0.53500 -0.21000 0.12000 F18
1.03500 0.71000 0.62000 F19
-0.03500 0.29000 0.62000 F20
-0.21000 -0.53500 -0.12000 F21
0.21000 0.53500 -0.12000 F22
-0.71000 0.33500 -0.62000 F23
-0.29000 -1.03500 -0.62000 F24
0.53500 -0.21000 -0.12000 F25
-0.53500 0.21000 -0.12000 F26
-1.03500 -0.71000 -0.62000 F27
0.03500 -0.29000 -0.62000 F28
